data_4335859
loop_
_publ_author_name
'Keunil Hong'
'Hyungphil Chun'

_publ_contact_author
;
 Prof. Hyungphil Chun
 Department of Applied Chemistry
 College of Science and Technology
 Hanyang University
 55 Hanyangdaehak-ro, Ansan 426-791
 Republic of Korea
;
_publ_contact_author_email hchun@hanyang.ac.kr
_publ_section_title
;
 Nonporous Titanium-Oxo Molecular Clusters That Reversibly and Selectively
 Adsorb Carbon Dioxide
;
_journal_name_full 'Inorganic Chemistry'
_journal_page_first 9705
_journal_page_last 9707
_journal_paper_doi 10.1021/ic401122u
_journal_volume 52
_journal_year 2013
_chemical_formula_moiety '[Ti6O6(abz)6(OiPr)6]'
_chemical_formula_sum 'C60 H78 N6 O24 Ti6'
_chemical_formula_weight 1554.68
_chemical_name_systematic
; 
 ? 
;
_space_group_IT_number 205
_symmetry_cell_setting cubic
_symmetry_space_group_name_Hall '-P 2ac 2ab 3'
_symmetry_space_group_name_H-M 'P a -3'
_atom_sites_solution_hydrogens geom
_atom_sites_solution_primary direct
_atom_sites_solution_secondary difmap
_audit_creation_method SHELXL-97
_cell_angle_alpha 90.00
_cell_angle_beta 90.00
_cell_angle_gamma 90.00
_cell_formula_units_Z 4
_cell_length_a 19.574(2)
_cell_length_b 19.574(2)
_cell_length_c 19.574(2)
_cell_measurement_temperature 100(2)
_cell_volume 7499.6(13)
_computing_cell_refinement HKL3000
_computing_data_collection 'PAL ADSC Quantum-210 ADX Program'
_computing_data_reduction HKL3000
_computing_structure_refinement 'Bruker SHELXTL-XL'
_computing_structure_solution 'Bruker SHELXTL-XS'
_diffrn_ambient_temperature 100(2)
_diffrn_measured_fraction_theta_full 0.999
_diffrn_measured_fraction_theta_max 0.999
_diffrn_measurement_device_type 'ADSC Q210 CCD area detector'
_diffrn_measurement_method 'omega scan'
_diffrn_radiation_monochromator 'Si(111) double crystal monochromator'
_diffrn_radiation_source 'PLSII 2D bending magnet'
_diffrn_radiation_type Synchrotron
_diffrn_radiation_wavelength 0.85000
_diffrn_reflns_av_R_equivalents 0.0500
_diffrn_reflns_av_sigmaI/netI 0.0152
_diffrn_reflns_limit_h_max 23
_diffrn_reflns_limit_h_min -23
_diffrn_reflns_limit_k_max 23
_diffrn_reflns_limit_k_min -23
_diffrn_reflns_limit_l_max 23
_diffrn_reflns_limit_l_min -23
_diffrn_reflns_number 46167
_diffrn_reflns_theta_full 30.98
_diffrn_reflns_theta_max 30.98
_diffrn_reflns_theta_min 2.78
_exptl_absorpt_coefficient_mu 1.058
_exptl_absorpt_correction_T_max 0.9392
_exptl_absorpt_correction_T_min 0.9201
_exptl_absorpt_correction_type semi-empirical
_exptl_absorpt_process_details 'HKL3000 Scalepack'
_exptl_crystal_colour yellow
_exptl_crystal_density_diffrn 1.377
_exptl_crystal_description Octahedral
_exptl_crystal_F_000 3216
_exptl_crystal_size_max 0.08
_exptl_crystal_size_mid 0.06
_exptl_crystal_size_min 0.06
_platon_squeeze_details ' ?'
_refine_diff_density_max 0.357
_refine_diff_density_min -0.409
_refine_diff_density_rms 0.088
_refine_ls_extinction_coef 0.018(3)
_refine_ls_extinction_expression Fc^*^=kFc[1+0.001xFc^2^\l^3^/sin(2\q)]^-1/4^
_refine_ls_extinction_method SHELXL
_refine_ls_goodness_of_fit_ref 1.134
_refine_ls_hydrogen_treatment mixed
_refine_ls_matrix_type full
_refine_ls_number_parameters 194
_refine_ls_number_reflns 2330
_refine_ls_number_restraints 80
_refine_ls_restrained_S_all 1.155
_refine_ls_R_factor_all 0.1032
_refine_ls_R_factor_gt 0.0889
_refine_ls_shift/su_max 0.000
_refine_ls_shift/su_mean 0.000
_refine_ls_structure_factor_coef Fsqd
_refine_ls_weighting_details 'calc w=1/[\s^2^(Fo^2^)+(0.1857P)^2^+1.5553P] where P=(Fo^2^+2Fc^2^)/3'
_refine_ls_weighting_scheme calc
_refine_ls_wR_factor_gt 0.2654
_refine_ls_wR_factor_ref 0.2861
_reflns_number_gt 1797
_reflns_number_total 2330
_reflns_threshold_expression >2sigma(I)
_cod_data_source_file ic401122u_si_001_3.cif
_cod_data_source_block 1-cubic
_cod_original_cell_volume 7499.6(15)
_cod_database_code 4335859

loop_
_symmetry_equiv_pos_as_xyz
'x, y, z'
'-x+1/2, -y, z+1/2'
'-x, y+1/2, -z+1/2'
'x+1/2, -y+1/2, -z'
'z, x, y'
'z+1/2, -x+1/2, -y'
'-z+1/2, -x, y+1/2'
'-z, x+1/2, -y+1/2'
'y, z, x'
'-y, z+1/2, -x+1/2'
'y+1/2, -z+1/2, -x'
'-y+1/2, -z, x+1/2'
'-x, -y, -z'
'x-1/2, y, -z-1/2'
'x, -y-1/2, z-1/2'
'-x-1/2, y-1/2, z'
'-z, -x, -y'
'-z-1/2, x-1/2, y'
'z-1/2, x, -y-1/2'
'z, -x-1/2, y-1/2'
'-y, -z, -x'
'y, -z-1/2, x-1/2'
'-y-1/2, z-1/2, x'
'y-1/2, z, -x-1/2'

loop_
_atom_site_label
_atom_site_type_symbol
_atom_site_fract_x
_atom_site_fract_y
_atom_site_fract_z
_atom_site_U_iso_or_equiv
_atom_site_adp_type
_atom_site_occupancy
_atom_site_symmetry_multiplicity
_atom_site_calc_flag
_atom_site_refinement_flags
_atom_site_disorder_assembly
_atom_site_disorder_group
Ti1 Ti 0.52363(4) 0.03180(4) 0.11309(4) 0.0905(6) Uani 1 1 d . . .
O1 O 0.45088(17) 0.05905(18) 0.18497(17) 0.0979(10) Uani 1 1 d . . .
O2 O 0.56022(17) 0.12409(18) 0.14507(17) 0.0973(10) Uani 1 1 d . . .
O3 O 0.58370(17) 0.03821(16) 0.03795(17) 0.0920(9) Uani 1 1 d . . .
O4 O 0.57175(18) -0.01461(18) 0.17205(18) 0.1018(11) Uani 1 1 d . D .
C1 C 0.3873(3) 0.0682(2) 0.1794(3) 0.0919(12) Uani 1 1 d . B .
C2 C 0.3481(3) 0.0859(3) 0.2400(3) 0.1020(14) Uani 1 1 d D . .
C3 C 0.3782(3) 0.0914(4) 0.3033(3) 0.134(2) Uani 1 1 d . B .
H3 H 0.4265 0.0934 0.3068 0.161 Uiso 1 1 calc R A 1
N1A N 0.2294(5) 0.1048(7) 0.4135(5) 0.150(3) Uani 0.604(8) 1 d PU B 1
H1A1 H 0.2485 0.1089 0.4540 0.180 Uiso 0.604(8) 1 calc PR B 1
H1A2 H 0.1847 0.1062 0.4094 0.180 Uiso 0.604(8) 1 calc PR B 1
C4A C 0.3391(8) 0.0940(9) 0.3616(9) 0.136(4) Uani 0.604(8) 1 d PU B 1
H4A H 0.3607 0.0940 0.4050 0.163 Uiso 0.604(8) 1 calc PR B 1
C5A C 0.2688(6) 0.0964(8) 0.3576(6) 0.133(3) Uani 0.604(8) 1 d PU B 1
C6A C 0.2363(5) 0.0877(7) 0.2941(5) 0.121(3) Uani 0.604(8) 1 d PU B 1
H6A H 0.1878 0.0882 0.2913 0.145 Uiso 0.604(8) 1 calc PR B 1
C7A C 0.2742(6) 0.0784(6) 0.2367(9) 0.112(3) Uani 0.604(8) 1 d PU B 1
H7A H 0.2527 0.0672 0.1947 0.134 Uiso 0.604(8) 1 calc PR B 1
N1B N 0.2421(8) 0.1678(10) 0.4113(7) 0.139(4) Uani 0.396(8) 1 d PU B 2
H1B1 H 0.2634 0.1738 0.4505 0.167 Uiso 0.396(8) 1 calc PR B 2
H1B2 H 0.1982 0.1771 0.4079 0.167 Uiso 0.396(8) 1 calc PR B 2
C4B C 0.3424(11) 0.1299(13) 0.3594(14) 0.127(4) Uani 0.396(8) 1 d PDU B 2
H4B H 0.3683 0.1442 0.3978 0.153 Uiso 0.396(8) 1 calc PR B 2
C5B C 0.2761(10) 0.1448(13) 0.3575(9) 0.132(3) Uani 0.396(8) 1 d PDU B 2
C6B C 0.2504(10) 0.1459(13) 0.2936(9) 0.142(4) Uani 0.396(8) 1 d PU B 2
H6B H 0.2087 0.1695 0.2859 0.171 Uiso 0.396(8) 1 calc PR B 2
C7B C 0.2835(10) 0.1123(12) 0.2359(16) 0.134(5) Uani 0.396(8) 1 d PDU B 2
H7B H 0.2594 0.1087 0.1939 0.161 Uiso 0.396(8) 1 calc PR B 2
C8 C 0.5906(7) -0.0429(6) 0.2330(6) 0.198(4) Uani 1 1 d U . .
H8 H 0.5596 -0.0822 0.2431 0.238 Uiso 1 1 calc R C 1
C9A C 0.5874(8) 0.0073(8) 0.2921(7) 0.173(5) Uiso 0.70 1 d P D 1
H9A1 H 0.6009 0.0528 0.2762 0.259 Uiso 0.70 1 calc PR D 1
H9A2 H 0.6187 -0.0077 0.3283 0.259 Uiso 0.70 1 calc PR D 1
H9A3 H 0.5407 0.0090 0.3101 0.259 Uiso 0.70 1 calc PR D 1
C10A C 0.6696(10) -0.0714(10) 0.2267(10) 0.172(6) Uiso 0.50 1 d P D 1
H10A H 0.6833 -0.0721 0.1785 0.258 Uiso 0.50 1 calc PR D 1
H10B H 0.6721 -0.1177 0.2455 0.258 Uiso 0.50 1 calc PR D 1
H10C H 0.7003 -0.0413 0.2523 0.258 Uiso 0.50 1 calc PR D 1
C9B C 0.5372(19) -0.0264(18) 0.2990(19) 0.181(12) Uiso 0.30 1 d P D 2
H9B1 H 0.5376 0.0227 0.3089 0.272 Uiso 0.30 1 calc PR D 2
H9B2 H 0.5523 -0.0517 0.3394 0.272 Uiso 0.30 1 calc PR D 2
H9B3 H 0.4907 -0.0405 0.2868 0.272 Uiso 0.30 1 calc PR D 2
C10B C 0.593(3) -0.121(3) 0.228(3) 0.20(2) Uiso 0.20 1 d P D 2
H10D H 0.5792 -0.1355 0.1826 0.301 Uiso 0.20 1 calc PR D 2
H10E H 0.5628 -0.1409 0.2625 0.301 Uiso 0.20 1 calc PR D 2
H10F H 0.6403 -0.1364 0.2368 0.301 Uiso 0.20 1 calc PR D 2
C10C C 0.5136(15) -0.0768(15) 0.2604(17) 0.160(9) Uiso 0.30 1 d P D 3
H10G H 0.4773 -0.0428 0.2544 0.240 Uiso 0.30 1 calc PR D 3
H10H H 0.5171 -0.0891 0.3088 0.240 Uiso 0.30 1 calc PR D 3
H10I H 0.5028 -0.1176 0.2335 0.240 Uiso 0.30 1 calc PR D 3

loop_
_atom_site_aniso_label
_atom_site_aniso_U_11
_atom_site_aniso_U_22
_atom_site_aniso_U_33
_atom_site_aniso_U_23
_atom_site_aniso_U_13
_atom_site_aniso_U_12
Ti1 0.0905(7) 0.0932(7) 0.0879(7) -0.0008(4) -0.0002(4) -0.0016(4)
O1 0.092(2) 0.108(2) 0.093(2) -0.0058(17) 0.0021(16) -0.0044(17)
O2 0.094(2) 0.103(2) 0.095(2) -0.0023(17) -0.0041(16) -0.0011(16)
O3 0.088(2) 0.0947(19) 0.0936(19) 0.0010(14) -0.0066(15) 0.0014(16)
O4 0.102(2) 0.111(2) 0.092(2) 0.0113(17) -0.0065(17) -0.0015(17)
C1 0.098(3) 0.086(3) 0.093(3) 0.003(2) 0.005(2) -0.004(2)
C2 0.097(3) 0.120(4) 0.090(3) 0.011(3) 0.008(2) 0.002(3)
C3 0.104(4) 0.199(7) 0.099(4) -0.007(4) 0.012(3) -0.014(4)
N1A 0.121(5) 0.230(9) 0.100(4) 0.002(6) 0.018(4) 0.008(6)
C4A 0.108(5) 0.201(10) 0.098(5) 0.017(8) 0.014(4) -0.011(8)
C5A 0.106(4) 0.196(7) 0.096(4) 0.014(6) 0.018(4) 0.004(6)
C6A 0.100(5) 0.165(7) 0.097(4) 0.006(5) 0.010(4) 0.004(5)
C7A 0.107(5) 0.130(8) 0.099(4) 0.007(7) 0.010(4) 0.006(6)
N1B 0.118(6) 0.208(9) 0.091(5) -0.002(7) 0.021(5) 0.024(8)
C4B 0.111(6) 0.180(10) 0.091(6) 0.001(9) 0.008(6) -0.007(9)
C5B 0.112(5) 0.188(8) 0.097(5) -0.002(7) 0.020(5) 0.015(7)
C6B 0.122(7) 0.192(9) 0.113(6) -0.003(8) 0.008(6) 0.025(8)
C7B 0.125(9) 0.169(13) 0.108(7) 0.001(12) 0.013(7) 0.021(10)
C8 0.209(7) 0.201(6) 0.186(6) 0.039(5) -0.010(5) 0.007(5)

loop_
_atom_type_symbol
_atom_type_description
_atom_type_scat_dispersion_real
_atom_type_scat_dispersion_imag
_atom_type_scat_source
C C 0.0051 0.0024 'International Tables Vol C Tables 4.2.6.8 and 6.1.1.4'
H H 0.0000 0.0000 'International Tables Vol C Tables 4.2.6.8 and 6.1.1.4'
N N 0.0095 0.0049 'International Tables Vol C Tables 4.2.6.8 and 6.1.1.4'
O O 0.0163 0.0090 'International Tables Vol C Tables 4.2.6.8 and 6.1.1.4'
Ti Ti 0.3320 0.6253 'International Tables Vol C Tables 4.2.6.8 and 6.1.1.4'

loop_
_geom_angle_atom_site_label_1
_geom_angle_atom_site_label_2
_geom_angle_atom_site_label_3
_geom_angle
_geom_angle_site_symmetry_1
_geom_angle_site_symmetry_3
O4 Ti1 O3 102.34(16) . .
O4 Ti1 O3 99.73(16) . 12_554
O3 Ti1 O3 101.96(19) . 12_554
O4 Ti1 O2 93.93(15) . .
O3 Ti1 O2 87.80(15) . .
O3 Ti1 O2 161.01(14) 12_554 .
O4 Ti1 O1 93.21(16) . .
O3 Ti1 O1 160.12(15) . .
O3 Ti1 O1 87.31(14) 12_554 .
O2 Ti1 O1 78.76(14) . .
O4 Ti1 O3 176.78(16) . 18_655
O3 Ti1 O3 77.69(14) . 18_655
O3 Ti1 O3 77.16(14) 12_554 18_655
O2 Ti1 O3 89.29(13) . 18_655
O1 Ti1 O3 87.48(13) . 18_655
O4 Ti1 Ti1 143.69(12) . 24_656
O3 Ti1 Ti1 42.70(10) . 24_656
O3 Ti1 Ti1 97.96(10) 12_554 24_656
O2 Ti1 Ti1 78.09(10) . 24_656
O1 Ti1 Ti1 119.13(11) . 24_656
O3 Ti1 Ti1 37.18(9) 18_655 24_656
O4 Ti1 Ti1 140.74(12) . 18_655
O3 Ti1 Ti1 98.07(11) . 18_655
O3 Ti1 Ti1 42.84(10) 12_554 18_655
O2 Ti1 Ti1 120.20(11) . 18_655
O1 Ti1 Ti1 76.69(10) . 18_655
O3 Ti1 Ti1 36.48(9) 18_655 18_655
Ti1 Ti1 Ti1 68.41(4) 24_656 18_655
C1 O1 Ti1 130.9(3) . .
C1 O2 Ti1 130.3(3) 24_656 .
Ti1 O3 Ti1 134.55(18) . 6
Ti1 O3 Ti1 100.81(15) . 24_656
Ti1 O3 Ti1 99.97(15) 6 24_656
C8 O4 Ti1 159.1(6) . .
O1 C1 O2 123.5(5) . 18_655
O1 C1 C2 118.9(5) . .
O2 C1 C2 117.6(5) 18_655 .
C7B C2 C3 114.7(14) . .
C7B C2 C1 121.9(14) . .
C3 C2 C1 121.9(5) . .
C7B C2 C7A 28.0(10) . .
C3 C2 C7A 118.2(8) . .
C1 C2 C7A 117.6(8) . .
C4A C3 C2 120.9(9) . .
C4A C3 C4B 28.0(10) . .
C2 C3 C4B 119.9(11) . .
C3 C4A C5A 120.6(14) . .
N1A C5A C4A 121.9(12) . .
N1A C5A C6A 118.3(10) . .
C4A C5A C6A 119.8(11) . .
C7A C6A C5A 120.0(10) . .
C6A C7A C2 119.6(13) . .
C5B C4B C3 123(2) . .
N1B C5B C4B 122.8(19) . .
N1B C5B C6B 123.0(17) . .
C4B C5B C6B 113.2(18) . .
C5B C6B C7B 123.1(19) . .
C2 C7B C6B 122(2) . .
O4 C8 C9A 113.2(10) . .
O4 C8 C10B 111(3) . .
C9A C8 C10B 134(3) . .
O4 C8 C10A 109.0(11) . .
C9A C8 C10A 108.3(13) . .
C10B C8 C10A 68(2) . .
O4 C8 C9B 115.0(14) . .
C9A C8 C9B 43.1(13) . .
C10B C8 C9B 105(3) . .
C10A C8 C9B 134.5(14) . .
O4 C8 C10C 101.0(14) . .
C9A C8 C10C 88.6(13) . .
C10B C8 C10C 71(2) . .
C10A C8 C10C 135.2(15) . .
C9B C8 C10C 45.5(15) . .

loop_
_geom_bond_atom_site_label_1
_geom_bond_atom_site_label_2
_geom_bond_distance
_geom_bond_site_symmetry_2
Ti1 O4 1.745(3) .
Ti1 O3 1.887(3) .
Ti1 O3 1.913(3) 12_554
Ti1 O2 2.042(3) .
Ti1 O1 2.072(3) .
Ti1 O3 2.152(3) 18_655
Ti1 Ti1 3.1175(15) 24_656
Ti1 Ti1 3.1177(15) 18_655
O1 C1 1.262(6) .
O2 C1 1.263(6) 24_656
O3 Ti1 1.913(3) 6
O3 Ti1 2.153(3) 24_656
O4 C8 1.365(11) .
C1 O2 1.263(6) 18_655
C1 C2 1.454(7) .
C2 C7B 1.369(17) .
C2 C3 1.376(8) .
C2 C7A 1.455(14) .
C3 C4A 1.374(17) .
C3 C4B 1.50(3) .
N1A C5A 1.348(14) .
C4A C5A 1.380(17) .
C5A C6A 1.408(15) .
C6A C7A 1.359(18) .
N1B C5B 1.33(2) .
C4B C5B 1.331(17) .
C5B C6B 1.35(2) .
C6B C7B 1.46(3) .
C8 C9A 1.519(17) .
C8 C10B 1.53(6) .
C8 C10A 1.65(2) .
C8 C9B 1.69(4) .
C8 C10C 1.73(3) .

loop_
_platon_squeeze_void_nr
_platon_squeeze_void_average_x
_platon_squeeze_void_average_y
_platon_squeeze_void_average_z
_platon_squeeze_void_volume
_platon_squeeze_void_count_electrons
1 0.000 0.000 0.000 82.0 8.4
2 0.000 0.500 0.500 82.1 8.3
3 0.146 0.146 0.146 8.8 0.9
4 0.146 0.353 0.646 8.6 0.9
5 0.354 0.646 0.146 8.7 0.9
6 0.354 0.854 0.646 8.5 0.9
7 0.500 0.000 0.500 81.8 8.3
8 0.500 0.500 0.000 81.9 8.3
9 0.646 0.146 0.354 8.6 0.9
10 0.646 0.353 0.854 8.4 0.8
11 0.853 0.646 0.353 8.4 0.8
12 0.853 0.853 0.853 8.1 0.8
